data_4341556
loop_
_publ_author_name
'Wu, Bing'
'Hern\'andez S\'anchez, Ra\'ul'
'Bezpalko, Mark W.'
'Foxman, Bruce M.'
'Thomas, Christine M.'

_publ_section_title
;
 Formation of Heterobimetallic Zirconium/Cobalt Diimido Complexes via a
 Four-Electron Transformation.
;
_journal_issue 19
_journal_name_full 'Inorganic chemistry'
_journal_page_first 10021
_journal_page_last 10023
_journal_paper_doi 10.1021/ic501490e
_journal_volume 53
_journal_year 2014
_chemical_formula_moiety 'C41 H77.00 Co1 N5 P3 Zr1'
_chemical_formula_sum 'C41 H77 Co N5 P3 Zr'
_chemical_formula_weight 883.17
_space_group_IT_number 14
_symmetry_cell_setting monoclinic
_symmetry_space_group_name_Hall '-P 2yn'
_symmetry_space_group_name_H-M 'P 1 21/n 1'
_atom_sites_solution_hydrogens difmap
_atom_sites_solution_primary direct
_audit_creation_date 2013-08-09
_audit_creation_method CRYSTALS_ver_14.52
_cell_angle_alpha 90
_cell_angle_beta 94.780(2)
_cell_angle_gamma 90
_cell_formula_units_Z 4
_cell_length_a 12.0050(6)
_cell_length_b 21.1454(11)
_cell_length_c 17.9605(8)
_cell_measurement_reflns_used 9976
_cell_measurement_temperature 120
_cell_measurement_theta_max 28
_cell_measurement_theta_min 3
_cell_volume 4543.4(4)
_computing_cell_refinement 'Apex2 (Bruker AXS, 2006)'
_computing_data_collection 'Apex2 (Bruker AXS, 2006)'
_computing_data_reduction 'Apex2 (Bruker AXS, 2006)'
_computing_molecular_graphics 'CAMERON (Watkin et al., 1996)'
_computing_publication_material 'CRYSTALS (Betteridge et al., 2003)'
_computing_structure_refinement 'CRYSTALS (Betteridge et al., 2003)'
_computing_structure_solution 'SIR92 (Altomare et al., 1994)'
_diffrn_ambient_temperature 120
_diffrn_measured_fraction_theta_full 0.996
_diffrn_measured_fraction_theta_max 0.996
_diffrn_measurement_device Area
_diffrn_measurement_device_type 'Bruker Kappa Apex2'
_diffrn_measurement_method '\f & \w scans'
_diffrn_radiation_monochromator graphite
_diffrn_radiation_type 'Mo K\a'
_diffrn_radiation_wavelength 0.71073
_diffrn_reflns_av_R_equivalents 0.062
_diffrn_reflns_limit_h_max 15
_diffrn_reflns_limit_h_min -15
_diffrn_reflns_limit_k_max 27
_diffrn_reflns_limit_k_min -27
_diffrn_reflns_limit_l_max 23
_diffrn_reflns_limit_l_min -23
_diffrn_reflns_number 80095
_diffrn_reflns_theta_full 27.934
_diffrn_reflns_theta_max 27.934
_diffrn_reflns_theta_min 1.956
_diffrn_standards_number 0
_exptl_absorpt_coefficient_mu 0.733
_exptl_absorpt_correction_T_max 0.90
_exptl_absorpt_correction_T_min 0.88
_exptl_absorpt_correction_type numerical
_exptl_absorpt_process_details
; 
 Analytical Absorption (De Meulenaer & Tompa, 1965) 
;
_exptl_crystal_colour green
_exptl_crystal_density_diffrn 1.291
_exptl_crystal_density_method 'not measured'
_exptl_crystal_description prism
_exptl_crystal_F_000 1880.000
_exptl_crystal_size_max 0.220
_exptl_crystal_size_mid 0.170
_exptl_crystal_size_min 0.140
_refine_diff_density_max 0.98
_refine_diff_density_min -0.55
_refine_ls_extinction_method None
_refine_ls_goodness_of_fit_ref 0.9863
_refine_ls_hydrogen_treatment constr
_refine_ls_matrix_type full
_refine_ls_number_parameters 458
_refine_ls_number_reflns 10845
_refine_ls_number_restraints 0
_refine_ls_R_factor_all 0.0482
_refine_ls_R_factor_gt 0.0321
_refine_ls_shift/su_max 0.0091159
_refine_ls_shift/su_mean 0.0008330
_refine_ls_structure_factor_coef Fsqd
_refine_ls_weighting_details
;
 Method= Modified Sheldrick 
 w=1/[\s^2^(F^2^) + ( 0.03P)^2^ + 5.08P] 
 ,where P=(max(Fo^2^,0) + 2Fc^2^)/3 
;
_refine_ls_weighting_scheme calc
_refine_ls_wR_factor_all 0.0792
_refine_ls_wR_factor_gt 0.0692
_refine_ls_wR_factor_ref 0.0792
_reflns_limit_h_max 15
_reflns_limit_h_min -15
_reflns_limit_k_max 27
_reflns_limit_k_min 0
_reflns_limit_l_max 23
_reflns_limit_l_min 0
_reflns_number_gt 8240
_reflns_number_total 10845
_reflns_threshold_expression I>2.0\s(I)
_oxford_diffrn_Wilson_B_factor 0.00
_oxford_diffrn_Wilson_scale 0.00
_oxford_refine_ls_r_factor_ref 0.0482
_oxford_refine_ls_scale 0.062949(6)
_oxford_reflns_number_all 10845
_oxford_reflns_threshold_expression_ref I>-10.0\s(I)
_oxford_structure_analysis_title 'bw_206_0m in P2(1)/n'
_cod_data_source_file ic501490e_si_002.cif
_cod_data_source_block 3
_cod_original_sg_symbol_H-M 'P 1 21/n 1 '
_cod_original_formula_sum 'C41 H77.00 Co1 N5 P3 Zr1'
_cod_database_code 4341556

loop_
_symmetry_equiv_pos_as_xyz
x,y,z
-x,-y,-z
-x+1/2,y+1/2,-z+1/2
x+1/2,-y+1/2,z+1/2

loop_
_atom_site_label
_atom_site_type_symbol
_atom_site_fract_x
_atom_site_fract_y
_atom_site_fract_z
_atom_site_U_iso_or_equiv
_atom_site_occupancy
_atom_site_adp_type
_atom_site_refinement_flags_posn
_atom_site_refinement_flags_occupancy
_atom_site_disorder_assembly
_atom_site_disorder_group
Zr1 Zr 0.120307(16) 0.234997(9) 0.397934(11) 0.0131 1.0000 Uani . . . .
Co1 Co 0.32020(2) 0.318620(14) 0.347433(16) 0.0153 1.0000 Uani . . . .
P1 P 0.33848(4) 0.28853(3) 0.46922(3) 0.0161 1.0000 Uani . . . .
P2 P 0.15152(5) 0.36648(3) 0.33100(3) 0.0165 1.0000 Uani . . . .
P3 P 0.29716(4) 0.22456(3) 0.28599(3) 0.0155 1.0000 Uani . . . .
N1 N 0.23787(15) 0.24137(9) 0.49367(10) 0.0189 1.0000 Uani . . . .
N2 N 0.04858(15) 0.32346(8) 0.35889(11) 0.0211 1.0000 Uani . . . .
N3 N 0.19381(14) 0.18141(8) 0.31409(10) 0.0171 1.0000 Uani . . . .
N4 N 0.00019(14) 0.18515(8) 0.42617(10) 0.0169 1.0000 Uani . . . .
N5 N 0.42353(15) 0.36322(9) 0.31925(10) 0.0187 1.0000 Uani . . . .
C1 C 0.23849(19) 0.20812(11) 0.56659(12) 0.0229 1.0000 Uani . . . .
C2 C 0.1256(2) 0.21355(13) 0.59838(14) 0.0319 1.0000 Uani . . . .
C3 C 0.2685(2) 0.13874(11) 0.55736(14) 0.0281 1.0000 Uani . . . .
C4 C 0.47609(18) 0.24684(11) 0.48743(12) 0.0205 1.0000 Uani . . . .
C5 C 0.5154(2) 0.23277(13) 0.56920(13) 0.0299 1.0000 Uani . . . .
C6 C 0.57212(18) 0.27823(11) 0.45074(13) 0.0251 1.0000 Uani . . . .
C7 C 0.3483(2) 0.35441(13) 0.53854(15) 0.0344 1.0000 Uani . . . .
C8 C 0.2393(3) 0.37575(19) 0.5614(2) 0.0380(11) 0.702(6) Uiso . P 1 7
C9 C 0.4358(3) 0.40401(13) 0.52706(18) 0.0438 1.0000 Uani . . . .
C10 C -0.07156(18) 0.34155(11) 0.35295(15) 0.0279 1.0000 Uani . . . .
C11 C -0.1163(2) 0.33853(13) 0.42975(15) 0.0336 1.0000 Uani . . . .
C12 C -0.1379(2) 0.29885(15) 0.29786(15) 0.0388 1.0000 Uani . . . .
C13 C 0.1451(5) 0.4430(2) 0.3880(3) 0.0233(12) 0.562(7) Uiso . P 1 1
C14 C 0.0449(5) 0.4856(3) 0.3741(3) 0.0375(13) 0.562(7) Uiso . P 1 1
C15 C 0.2531(4) 0.4824(2) 0.3901(3) 0.0268(12) 0.562(7) Uiso . P 1 1
C16 C 0.1212(2) 0.38686(12) 0.23058(13) 0.0264 1.0000 Uani . . . .
C17 C 0.0121(2) 0.41762(15) 0.20514(16) 0.0435 1.0000 Uani . . . .
C18 C 0.2111(3) 0.44019(19) 0.2098(2) 0.0270(11) 0.610(7) Uiso . P 1 4
C19 C 0.15441(19) 0.11932(10) 0.28359(13) 0.0224 1.0000 Uani . . . .
C20 C 0.1491(2) 0.07140(11) 0.34664(14) 0.0290 1.0000 Uani . . . .
C21 C 0.0404(2) 0.12573(12) 0.24115(15) 0.0328 1.0000 Uani . . . .
C22 C 0.27038(18) 0.23646(11) 0.18286(11) 0.0192 1.0000 Uani . . . .
C23 C 0.2717(3) 0.17789(13) 0.13400(14) 0.0399 1.0000 Uani . . . .
C24 C 0.3294(4) 0.2937(2) 0.1508(2) 0.0217(11) 0.649(10) Uiso . P 1 6
C25 C 0.43257(19) 0.18125(13) 0.30106(14) 0.0300 1.0000 Uani . . . .
C26 C 0.4320(2) 0.11153(13) 0.29123(19) 0.0432 1.0000 Uani . . . .
C27 C 0.5285(2) 0.21185(15) 0.26470(17) 0.0418 1.0000 Uani . . . .
C28 C -0.08583(17) 0.14745(10) 0.44514(12) 0.0165 1.0000 Uani . . . .
C29 C -0.06805(18) 0.09152(11) 0.48673(13) 0.0227 1.0000 Uani . . . .
C30 C -0.15600(19) 0.05269(11) 0.50362(13) 0.0235 1.0000 Uani . . . .
C31 C -0.26613(18) 0.06736(10) 0.48091(12) 0.0207 1.0000 Uani . . . .
C32 C -0.3618(2) 0.02465(12) 0.49638(14) 0.0279 1.0000 Uani . . . .
C33 C -0.28498(19) 0.12312(11) 0.44133(13) 0.0235 1.0000 Uani . . . .
C34 C -0.19820(18) 0.16185(11) 0.42329(13) 0.0233 1.0000 Uani . . . .
C35 C 0.50692(17) 0.40136(10) 0.29648(13) 0.0187 1.0000 Uani . . . .
C36 C 0.59011(19) 0.42518(11) 0.34839(14) 0.0239 1.0000 Uani . . . .
C37 C 0.67277(19) 0.46463(11) 0.32594(15) 0.0272 1.0000 Uani . . . .
C38 C 0.67645(19) 0.48281(11) 0.25163(14) 0.0246 1.0000 Uani . . . .
C39 C 0.7629(2) 0.52832(12) 0.22791(16) 0.0347 1.0000 Uani . . . .
C40 C 0.59512(19) 0.45845(11) 0.19991(14) 0.0257 1.0000 Uani . . . .
C41 C 0.51211(19) 0.41844(11) 0.22086(13) 0.0239 1.0000 Uani . . . .
C108 C 0.3055(7) 0.3528(4) 0.6105(4) 0.027(2) 0.298(6) Uiso . P 1 8
C113 C 0.1779(6) 0.4427(3) 0.3772(4) 0.0249(16) 0.438(7) Uiso . P 1 2
C114 C 0.0751(6) 0.4756(3) 0.4055(4) 0.0339(16) 0.438(7) Uiso . P 1 2
C115 C 0.2520(5) 0.4871(3) 0.3384(4) 0.0340(17) 0.438(7) Uiso . P 1 2
C118 C 0.2062(5) 0.3987(3) 0.1818(4) 0.0273(18) 0.390(7) Uiso . P 1 3
C124 C 0.3681(6) 0.2678(4) 0.1462(3) 0.020(2) 0.351(10) Uiso . P 1 5
H11 H 0.2932 0.2276 0.6017 0.0273 1.0000 Uiso R . . .
H21 H 0.1070 0.2578 0.6036 0.0468 1.0000 Uiso R . . .
H22 H 0.1287 0.1930 0.6465 0.0459 1.0000 Uiso R . . .
H23 H 0.0692 0.1939 0.5653 0.0463 1.0000 Uiso R . . .
H31 H 0.3395 0.1347 0.5379 0.0413 1.0000 Uiso R . . .
H32 H 0.2718 0.1175 0.6042 0.0419 1.0000 Uiso R . . .
H33 H 0.2149 0.1182 0.5233 0.0414 1.0000 Uiso R . . .
H41 H 0.4636 0.2066 0.4635 0.0259 1.0000 Uiso R . . .
H51 H 0.5820 0.2069 0.5709 0.0444 1.0000 Uiso R . . .
H52 H 0.4597 0.2101 0.5938 0.0450 1.0000 Uiso R . . .
H53 H 0.5322 0.2718 0.5959 0.0445 1.0000 Uiso R . . .
H61 H 0.6350 0.2503 0.4551 0.0364 1.0000 Uiso R . . .
H62 H 0.5506 0.2864 0.3987 0.0369 1.0000 Uiso R . . .
H63 H 0.5925 0.3171 0.4756 0.0367 1.0000 Uiso R . . .
H71 H 0.3823 0.3318 0.5836 0.0418 0.702(6) Uiso R P 1 7
H72 H 0.2872 0.3792 0.5135 0.0418 0.298(6) Uiso R P 1 8
H81 H 0.2417 0.4201 0.5683 0.0562 0.702(6) Uiso R P 1 7
H82 H 0.2245 0.3555 0.6063 0.0568 0.702(6) Uiso R P 1 7
H83 H 0.1810 0.3659 0.5243 0.0561 0.702(6) Uiso R P 1 7
H91 H 0.4270 0.4395 0.5591 0.0645 1.0000 Uiso R . . .
H92 H 0.5086 0.3872 0.5381 0.0656 1.0000 Uiso R . . .
H93 H 0.4299 0.4185 0.4770 0.0650 1.0000 Uiso R . . .
H101 H -0.0781 0.3853 0.3348 0.0328 1.0000 Uiso R . . .
H111 H -0.1952 0.3501 0.4262 0.0495 1.0000 Uiso R . . .
H112 H -0.1084 0.2963 0.4494 0.0487 1.0000 Uiso R . . .
H113 H -0.0760 0.3664 0.4639 0.0495 1.0000 Uiso R . . .
H121 H -0.2150 0.3102 0.2948 0.0582 1.0000 Uiso R . . .
H122 H -0.1116 0.3034 0.2493 0.0578 1.0000 Uiso R . . .
H123 H -0.1298 0.2558 0.3132 0.0577 1.0000 Uiso R . . .
H131 H 0.1396 0.4292 0.4399 0.0282 0.562(7) Uiso R P 1 1
H141 H 0.0519 0.5212 0.4091 0.0569 0.562(7) Uiso R P 1 1
H142 H -0.0240 0.4626 0.3814 0.0573 0.562(7) Uiso R P 1 1
H143 H 0.0417 0.5015 0.3241 0.0566 0.562(7) Uiso R P 1 1
H151 H 0.2540 0.5105 0.4324 0.0403 0.562(7) Uiso R P 1 1
H152 H 0.3183 0.4553 0.3964 0.0404 0.562(7) Uiso R P 1 1
H153 H 0.2547 0.5057 0.3454 0.0407 0.562(7) Uiso R P 1 1
H161 H 0.1349 0.3498 0.2016 0.0310 0.610(7) Uiso R P 1 4
H162 H 0.1011 0.3443 0.2134 0.0313 0.390(7) Uiso R P 1 3
H171 H 0.0057 0.4572 0.2285 0.0658 1.0000 Uiso R . . .
H172 H 0.0058 0.4234 0.1522 0.0643 1.0000 Uiso R . . .
H173 H -0.0479 0.3921 0.2181 0.0658 1.0000 Uiso R . . .
H181 H 0.1864 0.4806 0.2246 0.0397 0.610(7) Uiso R P 1 4
H182 H 0.2170 0.4397 0.1570 0.0401 0.610(7) Uiso R P 1 4
H183 H 0.2836 0.4317 0.2353 0.0401 0.610(7) Uiso R P 1 4
H191 H 0.2081 0.1038 0.2494 0.0270 1.0000 Uiso R . . .
H201 H 0.1280 0.0310 0.3250 0.0437 1.0000 Uiso R . . .
H202 H 0.2210 0.0677 0.3749 0.0437 1.0000 Uiso R . . .
H203 H 0.0935 0.0850 0.3787 0.0431 1.0000 Uiso R . . .
H211 H 0.0171 0.0852 0.2211 0.0487 1.0000 Uiso R . . .
H212 H -0.0134 0.1399 0.2738 0.0482 1.0000 Uiso R . . .
H213 H 0.0430 0.1557 0.2008 0.0485 1.0000 Uiso R . . .
H221 H 0.2008 0.2597 0.1726 0.0233 0.351(10) Uiso R P 1 5
H222 H 0.1918 0.2484 0.1794 0.0228 0.649(10) Uiso R P 1 6
H231 H 0.2507 0.1893 0.0827 0.0576 1.0000 Uiso R . . .
H232 H 0.2200 0.1475 0.1486 0.0591 1.0000 Uiso R . . .
H233 H 0.3443 0.1592 0.1376 0.0597 1.0000 Uiso R . . .
H241 H 0.3411 0.2837 0.0976 0.0302 0.351(10) Uiso R P 1 5
H242 H 0.4262 0.2379 0.1408 0.0298 0.351(10) Uiso R P 1 5
H243 H 0.3971 0.3029 0.1765 0.0300 0.351(10) Uiso R P 1 5
H251 H 0.4508 0.1872 0.3554 0.0366 1.0000 Uiso R . . .
H261 H 0.4057 0.1005 0.2389 0.0637 1.0000 Uiso R . . .
H262 H 0.3864 0.0949 0.3305 0.0619 1.0000 Uiso R . . .
H263 H 0.5080 0.0951 0.3043 0.0637 1.0000 Uiso R . . .
H271 H 0.5228 0.2002 0.2121 0.0630 1.0000 Uiso R . . .
H272 H 0.5272 0.2574 0.2700 0.0628 1.0000 Uiso R . . .
H273 H 0.5971 0.1951 0.2880 0.0631 1.0000 Uiso R . . .
H291 H 0.0060 0.0805 0.5041 0.0267 1.0000 Uiso R . . .
H301 H -0.1405 0.0153 0.5301 0.0276 1.0000 Uiso R . . .
H321 H -0.4257 0.0491 0.5051 0.0422 1.0000 Uiso R . . .
H322 H -0.3793 -0.0028 0.4564 0.0422 1.0000 Uiso R . . .
H323 H -0.3456 -0.0001 0.5399 0.0420 1.0000 Uiso R . . .
H331 H -0.3601 0.1348 0.4257 0.0286 1.0000 Uiso R . . .
H341 H -0.2152 0.1985 0.3957 0.0282 1.0000 Uiso R . . .
H361 H 0.5898 0.4139 0.3987 0.0284 1.0000 Uiso R . . .
H371 H 0.7270 0.4792 0.3619 0.0332 1.0000 Uiso R . . .
H391 H 0.8190 0.5353 0.2681 0.0518 1.0000 Uiso R . . .
H392 H 0.7299 0.5673 0.2143 0.0525 1.0000 Uiso R . . .
H393 H 0.7974 0.5124 0.1868 0.0528 1.0000 Uiso R . . .
H401 H 0.5953 0.4696 0.1499 0.0311 1.0000 Uiso R . . .
H411 H 0.4586 0.4027 0.1843 0.0285 1.0000 Uiso R . . .
H1081 H 0.2947 0.3953 0.6278 0.0428 0.298(6) Uiso R P 1 8
H1082 H 0.2346 0.3310 0.6053 0.0432 0.298(6) Uiso R P 1 8
H1083 H 0.3573 0.3305 0.6446 0.0430 0.298(6) Uiso R P 1 8
H1131 H 0.2213 0.4317 0.4233 0.0291 0.438(7) Uiso R P 1 2
H1141 H 0.0227 0.4849 0.3621 0.0500 0.438(7) Uiso R P 1 2
H1142 H 0.0422 0.4482 0.4401 0.0492 0.438(7) Uiso R P 1 2
H1143 H 0.0979 0.5142 0.4314 0.0500 0.438(7) Uiso R P 1 2
H1151 H 0.2115 0.5031 0.2938 0.0539 0.438(7) Uiso R P 1 2
H1152 H 0.3180 0.4656 0.3248 0.0537 0.438(7) Uiso R P 1 2
H1153 H 0.2734 0.5216 0.3715 0.0540 0.438(7) Uiso R P 1 2
H1181 H 0.2687 0.3715 0.1940 0.0418 0.390(7) Uiso R P 1 3
H1182 H 0.2306 0.4409 0.1880 0.0420 0.390(7) Uiso R P 1 3
H1183 H 0.1801 0.3919 0.1306 0.0419 0.390(7) Uiso R P 1 3
H1241 H 0.4070 0.2839 0.1490 0.0321 0.649(10) Uiso R P 1 6
H1242 H 0.3247 0.3294 0.1812 0.0318 0.649(10) Uiso R P 1 6
H1243 H 0.2954 0.3029 0.1012 0.0322 0.649(10) Uiso R P 1 6

loop_
_atom_site_aniso_label
_atom_site_aniso_U_11
_atom_site_aniso_U_22
_atom_site_aniso_U_33
_atom_site_aniso_U_23
_atom_site_aniso_U_13
_atom_site_aniso_U_12
Zr1 0.01026(9) 0.01366(10) 0.01573(10) 0.00174(8) 0.00338(7) -0.00043(7)
Co1 0.01078(13) 0.01885(15) 0.01620(14) 0.00489(11) 0.00111(10) -0.00298(11)
P1 0.0141(3) 0.0191(3) 0.0150(3) 0.0015(2) 0.0007(2) -0.0024(2)
P2 0.0154(3) 0.0152(3) 0.0190(3) 0.0037(2) 0.0019(2) -0.0012(2)
P3 0.0117(2) 0.0209(3) 0.0143(3) 0.0030(2) 0.0026(2) 0.0017(2)
N1 0.0169(9) 0.0250(10) 0.0152(9) 0.0030(7) 0.0034(7) -0.0045(7)
N2 0.0148(9) 0.0178(9) 0.0319(11) 0.0074(8) 0.0086(8) 0.0031(7)
N3 0.0175(9) 0.0153(9) 0.0193(9) 0.0001(7) 0.0069(7) -0.0006(7)
N4 0.0131(8) 0.0155(9) 0.0224(9) 0.0031(7) 0.0038(7) -0.0004(7)
N5 0.0157(9) 0.0199(9) 0.0205(9) 0.0045(7) 0.0014(7) -0.0007(7)
C1 0.0238(11) 0.0302(12) 0.0149(11) 0.0054(9) 0.0028(9) -0.0062(10)
C2 0.0330(14) 0.0422(15) 0.0225(12) 0.0055(11) 0.0139(11) -0.0016(11)
C3 0.0241(12) 0.0291(13) 0.0314(13) 0.0105(10) 0.0035(10) -0.0028(10)
C4 0.0193(11) 0.0214(11) 0.0201(11) 0.0006(9) -0.0034(9) -0.0003(8)
C5 0.0222(12) 0.0418(15) 0.0247(12) 0.0102(11) -0.0044(10) -0.0023(11)
C6 0.0157(10) 0.0311(13) 0.0286(12) 0.0078(10) 0.0023(9) 0.0048(9)
C7 0.0350(14) 0.0363(15) 0.0335(14) -0.0148(11) 0.0133(11) -0.0117(11)
C9 0.0508(18) 0.0269(14) 0.0574(19) -0.0182(13) 0.0264(15) -0.0139(13)
C10 0.0155(11) 0.0246(12) 0.0452(15) 0.0141(11) 0.0125(10) 0.0075(9)
C11 0.0228(12) 0.0341(14) 0.0465(16) -0.0016(12) 0.0181(11) 0.0029(11)
C12 0.0200(12) 0.0586(19) 0.0372(15) 0.0145(13) -0.0006(11) 0.0046(12)
C16 0.0296(13) 0.0290(13) 0.0206(12) 0.0062(10) 0.0026(10) 0.0119(10)
C17 0.0230(13) 0.064(2) 0.0436(17) 0.0352(15) 0.0016(12) 0.0042(13)
C19 0.0272(12) 0.0179(11) 0.0226(12) -0.0017(9) 0.0061(9) -0.0024(9)
C20 0.0402(15) 0.0151(11) 0.0332(14) 0.0013(10) 0.0120(11) 0.0000(10)
C21 0.0372(15) 0.0296(14) 0.0306(14) -0.0043(11) -0.0032(11) -0.0077(11)
C22 0.0157(10) 0.0272(11) 0.0143(10) 0.0021(9) -0.0006(8) -0.0024(9)
C23 0.068(2) 0.0359(15) 0.0166(12) -0.0013(11) 0.0071(12) 0.0144(14)
C25 0.0202(12) 0.0433(15) 0.0273(13) 0.0115(11) 0.0064(10) 0.0158(11)
C26 0.0313(15) 0.0336(15) 0.064(2) -0.0020(14) 0.0000(14) 0.0101(12)
C27 0.0175(12) 0.0526(18) 0.0560(19) -0.0194(15) 0.0074(12) 0.0020(12)
C28 0.0147(10) 0.0167(10) 0.0189(11) 0.0002(8) 0.0062(8) -0.0015(8)
C29 0.0165(11) 0.0239(12) 0.0281(12) 0.0055(9) 0.0037(9) 0.0000(9)
C30 0.0239(12) 0.0195(11) 0.0278(12) 0.0071(9) 0.0069(10) -0.0010(9)
C31 0.0194(11) 0.0216(11) 0.0223(11) -0.0038(9) 0.0088(9) -0.0062(9)
C32 0.0241(12) 0.0264(12) 0.0343(14) 0.0008(10) 0.0089(10) -0.0108(10)
C33 0.0157(10) 0.0230(12) 0.0323(13) 0.0020(10) 0.0045(9) -0.0017(9)
C34 0.0178(11) 0.0188(11) 0.0337(13) 0.0069(10) 0.0041(9) 0.0008(9)
C35 0.0146(10) 0.0150(10) 0.0271(12) 0.0038(9) 0.0054(9) 0.0006(8)
C36 0.0202(11) 0.0232(12) 0.0284(12) 0.0042(10) 0.0034(9) -0.0044(9)
C37 0.0205(11) 0.0231(12) 0.0380(14) 0.0010(10) 0.0021(10) -0.0063(9)
C38 0.0201(11) 0.0170(11) 0.0383(14) 0.0016(10) 0.0120(10) -0.0013(9)
C39 0.0294(13) 0.0259(13) 0.0510(17) 0.0067(12) 0.0163(12) -0.0062(11)
C40 0.0255(12) 0.0235(12) 0.0298(13) 0.0046(10) 0.0135(10) -0.0003(9)
C41 0.0195(11) 0.0244(12) 0.0285(13) 0.0027(10) 0.0065(9) -0.0020(9)

loop_
_atom_type_symbol
_atom_type_scat_dispersion_real
_atom_type_scat_dispersion_imag
_atom_type_scat_Cromer_Mann_a1
_atom_type_scat_Cromer_Mann_b1
_atom_type_scat_Cromer_Mann_a2
_atom_type_scat_Cromer_Mann_b2
_atom_type_scat_Cromer_Mann_a3
_atom_type_scat_Cromer_Mann_b3
_atom_type_scat_Cromer_Mann_a4
_atom_type_scat_Cromer_Mann_b4
_atom_type_scat_Cromer_Mann_c
_atom_type_scat_source
C 0.0033 0.0016 2.3100 20.8439 1.0200 10.2075 1.5886 0.5687 0.8650 51.6512 0.2156 'International Tables Vol C 4.2.6.8 and 6.1.1.4'
H 0.0000 0.0000 0.4930 10.5109 0.3229 26.1257 0.1402 3.1424 0.0408 57.7998 0.0030 'International Tables Vol C 4.2.6.8 and 6.1.1.4'
N 0.0061 0.0033 12.2126 0.0057 3.1322 9.8933 2.0125 28.9975 1.1663 0.5826 -11.5290 'International Tables Vol C 4.2.6.8 and 6.1.1.4'
P 0.1023 0.0942 6.4345 1.9067 4.1791 27.1570 1.7800 0.5260 1.4908 68.1645 1.1149 'International Tables Vol C 4.2.6.8 and 6.1.1.4'
Co 0.3494 0.9721 12.2841 4.2791 7.3409 0.2784 4.0034 13.5359 2.3488 71.1692 1.0118 'International Tables Vol C 4.2.6.8 and 6.1.1.4'
Zr -2.9673 0.5597 17.8765 1.2762 10.9480 11.9160 5.4173 0.1176 3.6572 87.6627 2.0693 'International Tables Vol C 4.2.6.8 and 6.1.1.4'

loop_
_geom_angle_atom_site_label_1
_geom_angle_atom_site_label_2
_geom_angle_atom_site_label_3
_geom_angle
_geom_angle_publ_flag
Co1 Zr1 P1 42.830(12) yes
Co1 Zr1 P2 42.460(12) yes
P1 Zr1 P2 72.413(16) yes
Co1 Zr1 P3 42.921(12) yes
P1 Zr1 P3 71.442(15) yes
P2 Zr1 P3 72.097(15) yes
Co1 Zr1 N1 74.35(5) yes
P1 Zr1 N1 31.60(5) yes
P2 Zr1 N1 99.46(5) yes
P3 Zr1 N1 94.91(5) yes
Co1 Zr1 N2 73.39(5) yes
P1 Zr1 N2 96.95(5) yes
P2 Zr1 N2 30.94(5) yes
P3 Zr1 N2 97.45(5) yes
N1 Zr1 N2 115.29(7) yes
Co1 Zr1 N3 74.17(5) yes
P1 Zr1 N3 95.89(5) yes
P2 Zr1 N3 97.68(5) yes
P3 Zr1 N3 31.25(5) yes
N1 Zr1 N3 108.50(7) yes
Co1 Zr1 N4 178.96(6) yes
P1 Zr1 N4 138.21(6) yes
P2 Zr1 N4 137.10(5) yes
P3 Zr1 N4 136.47(6) yes
N1 Zr1 N4 106.68(7) yes
N2 Zr1 N3 114.17(7) yes
N2 Zr1 N4 106.19(7) yes
N3 Zr1 N4 105.24(7) yes
Zr1 Co1 P1 65.373(16) yes
Zr1 Co1 P2 66.193(16) yes
P1 Co1 P2 105.35(2) yes
Zr1 Co1 P3 65.680(15) yes
P1 Co1 P3 102.70(2) yes
P2 Co1 P3 104.83(2) yes
Zr1 Co1 N5 178.72(6) yes
P1 Co1 N5 115.82(6) yes
P2 Co1 N5 112.79(6) yes
P3 Co1 N5 114.15(7) yes
Zr1 P1 Co1 71.797(16) yes
Co1 P1 N1 114.24(7) yes
Zr1 P1 C4 127.88(7) yes
Co1 P1 C4 108.20(7) yes
N1 P1 C4 108.80(10) yes
Zr1 P1 C7 124.33(9) yes
Co1 P1 C7 115.42(10) yes
N1 P1 C7 106.26(10) yes
C4 P1 C7 103.23(12) yes
Zr1 P2 Co1 71.348(16) yes
Co1 P2 N2 113.57(7) yes
Zr1 P2 C13 122.94(16) yes
Co1 P2 C13 112.50(16) yes
N2 P2 C13 103.84(19) yes
Zr1 P2 C16 124.75(8) yes
Co1 P2 C16 109.33(8) yes
N2 P2 C16 109.39(11) yes
C13 P2 C16 107.97(17) yes
Zr1 P2 Co1 71.348(16) yes
Co1 P2 N2 113.57(7) yes
Zr1 P2 C16 124.75(8) yes
Co1 P2 C16 109.33(8) yes
N2 P2 C16 109.39(11) yes
Zr1 P2 C113 130.1(2) yes
Co1 P2 C113 102.5(2) yes
N2 P2 C113 117.1(2) yes
C16 P2 C113 104.4(2) yes
Zr1 P3 Co1 71.399(16) yes
Co1 P3 N3 113.44(7) yes
Zr1 P3 C22 124.83(7) yes
Co1 P3 C22 111.45(7) yes
N3 P3 C22 107.77(9) yes
Zr1 P3 C25 125.85(8) yes
Co1 P3 C25 106.79(9) yes
N3 P3 C25 110.60(10) yes
C22 P3 C25 106.59(11) yes
P1 N1 Zr1 105.81(9) yes
P1 N1 C1 124.70(15) yes
Zr1 N1 C1 129.36(14) yes
P2 N2 Zr1 106.82(9) yes
P2 N2 C10 125.75(15) yes
Zr1 N2 C10 127.32(14) yes
P3 N3 Zr1 106.70(9) yes
P3 N3 C19 126.86(14) yes
Zr1 N3 C19 126.32(13) yes
Zr1 N4 C28 178.12(15) yes
Co1 N5 C35 178.45(16) yes
N1 C1 C2 110.89(19) yes
N1 C1 C3 110.10(19) yes
C2 C1 C3 109.9(2) yes
N1 C1 H11 109.0 no
C2 C1 H11 107.6 no
C3 C1 H11 109.2 no
C1 C2 H21 109.3 no
C1 C2 H22 109.5 no
H21 C2 H22 109.8 no
C1 C2 H23 110.0 no
H21 C2 H23 108.9 no
H22 C2 H23 109.3 no
C1 C3 H31 110.7 no
C1 C3 H32 110.6 no
H31 C3 H32 108.0 no
C1 C3 H33 110.8 no
H31 C3 H33 107.4 no
H32 C3 H33 109.2 no
P1 C4 C5 117.01(16) yes
P1 C4 C6 113.96(15) yes
C5 C4 C6 108.33(18) yes
P1 C4 H41 103.7 no
C5 C4 H41 106.3 no
C6 C4 H41 106.7 no
C4 C5 H51 109.2 no
C4 C5 H52 111.5 no
H51 C5 H52 108.1 no
C4 C5 H53 110.1 no
H51 C5 H53 109.2 no
H52 C5 H53 108.8 no
C4 C6 H61 108.4 no
C4 C6 H62 110.2 no
H61 C6 H62 109.6 no
C4 C6 H63 110.2 no
H61 C6 H63 108.8 no
H62 C6 H63 109.6 no
P1 C7 C8 114.0(2) yes
P1 C7 C9 115.66(18) yes
C8 C7 C9 118.0(3) yes
P1 C7 H71 100.5 no
C8 C7 H71 103.5 no
C9 C7 H71 101.6 no
P1 C7 C9 115.66(18) yes
P1 C7 C108 125.3(4) yes
C9 C7 C108 116.5(4) yes
P1 C7 H72 95.2 no
C9 C7 H72 93.9 no
C108 C7 H72 96.6 no
C7 C8 H81 108.7 no
C7 C8 H82 109.5 no
H81 C8 H82 110.1 no
C7 C8 H83 111.0 no
H81 C8 H83 108.8 no
H82 C8 H83 108.7 no
C7 C9 H91 110.4 no
C7 C9 H92 110.5 no
H91 C9 H92 108.4 no
C7 C9 H93 110.9 no
H91 C9 H93 108.3 no
H92 C9 H93 108.4 no
N2 C10 C11 109.7(2) yes
N2 C10 C12 110.3(2) yes
C11 C10 C12 111.1(2) yes
N2 C10 H101 108.5 no
C11 C10 H101 108.4 no
C12 C10 H101 108.7 no
C10 C11 H111 110.2 no
C10 C11 H112 109.8 no
H111 C11 H112 108.8 no
C10 C11 H113 111.0 no
H111 C11 H113 109.0 no
H112 C11 H113 107.9 no
C10 C12 H121 110.0 no
C10 C12 H122 109.8 no
H121 C12 H122 108.4 no
C10 C12 H123 110.1 no
H121 C12 H123 109.5 no
H122 C12 H123 109.0 no
P2 C13 C14 118.9(4) yes
P2 C13 C15 113.5(4) yes
C14 C13 C15 109.8(4) yes
P2 C13 H131 105.3 no
C14 C13 H131 102.6 no
C15 C13 H131 105.1 no
C13 C14 H141 109.2 no
C13 C14 H142 110.6 no
H141 C14 H142 108.9 no
C13 C14 H143 109.5 no
H141 C14 H143 109.1 no
H142 C14 H143 109.4 no
C13 C15 H151 107.9 no
C13 C15 H152 110.6 no
H151 C15 H152 108.6 no
C13 C15 H153 109.7 no
H151 C15 H153 110.5 no
H152 C15 H153 109.5 no
P2 C16 C17 119.42(18) yes
P2 C16 C118 123.1(3) yes
C17 C16 C118 112.9(3) yes
P2 C16 H162 96.7 no
C17 C16 H162 96.7 no
C118 C16 H162 98.0 no
P2 C16 C17 119.42(18) yes
P2 C16 C18 107.7(2) yes
C17 C16 C18 102.1(2) yes
P2 C16 H161 107.9 no
C17 C16 H161 111.9 no
C18 C16 H161 107.1 no
C16 C17 H171 110.5 no
C16 C17 H172 110.7 no
H171 C17 H172 109.0 no
C16 C17 H173 110.0 no
H171 C17 H173 107.9 no
H172 C17 H173 108.7 no
C16 C18 H181 109.3 no
C16 C18 H182 109.0 no
H181 C18 H182 109.7 no
C16 C18 H183 110.5 no
H181 C18 H183 108.9 no
H182 C18 H183 109.3 no
N3 C19 C20 110.20(18) yes
N3 C19 C21 110.67(19) yes
C20 C19 C21 109.9(2) yes
N3 C19 H191 108.7 no
C20 C19 H191 108.2 no
C21 C19 H191 109.1 no
C19 C20 H201 108.5 no
C19 C20 H202 110.7 no
H201 C20 H202 109.5 no
C19 C20 H203 108.7 no
H201 C20 H203 109.5 no
H202 C20 H203 110.0 no
C19 C21 H211 109.4 no
C19 C21 H212 110.3 no
H211 C21 H212 108.5 no
C19 C21 H213 110.6 no
H211 C21 H213 109.2 no
H212 C21 H213 108.7 no
P3 C22 C23 116.95(16) yes
P3 C22 C124 114.0(2) yes
C23 C22 C124 93.4(3) yes
P3 C22 H221 109.2 no
C23 C22 H221 110.6 no
C124 C22 H221 111.9 no
P3 C22 C23 116.95(16) yes
P3 C22 C24 115.45(18) yes
C23 C22 C24 113.5(2) yes
P3 C22 H222 100.6 no
C23 C22 H222 103.3 no
C24 C22 H222 104.3 no
C22 C23 H231 109.5 no
C22 C23 H232 110.7 no
H231 C23 H232 108.1 no
C22 C23 H233 110.6 no
H231 C23 H233 109.4 no
H232 C23 H233 108.5 no
C22 C24 H1241 108.7 no
C22 C24 H1242 111.4 no
H1241 C24 H1242 107.5 no
C22 C24 H1243 109.2 no
H1241 C24 H1243 110.5 no
H1242 C24 H1243 109.5 no
P3 C25 C26 118.33(19) yes
P3 C25 C27 114.35(18) yes
C26 C25 C27 111.6(2) yes
P3 C25 H251 101.5 no
C26 C25 H251 104.0 no
C27 C25 H251 104.8 no
C25 C26 H261 110.1 no
C25 C26 H262 105.4 no
H261 C26 H262 116.1 no
C25 C26 H263 109.0 no
H261 C26 H263 110.9 no
H262 C26 H263 105.0 no
C25 C27 H271 108.4 no
C25 C27 H272 111.3 no
H271 C27 H272 110.3 no
C25 C27 H273 108.0 no
H271 C27 H273 108.6 no
H272 C27 H273 110.2 no
N4 C28 C29 122.52(19) yes
N4 C28 C34 122.01(19) yes
C29 C28 C34 115.47(19) yes
C28 C29 C30 121.9(2) yes
C28 C29 H291 118.6 no
C30 C29 H291 119.5 no
C29 C30 C31 121.8(2) yes
C29 C30 H301 119.3 no
C31 C30 H301 119.0 no
C30 C31 C32 122.4(2) yes
C30 C31 C33 116.9(2) yes
C32 C31 C33 120.7(2) yes
C31 C32 H321 110.0 no
C31 C32 H322 111.0 no
H321 C32 H322 109.5 no
C31 C32 H323 112.1 no
H321 C32 H323 106.1 no
H322 C32 H323 108.0 no
C31 C33 C34 122.0(2) yes
C31 C33 H331 118.8 no
C34 C33 H331 119.2 no
C28 C34 C33 122.0(2) yes
C28 C34 H341 119.3 no
C33 C34 H341 118.7 no
N5 C35 C36 120.6(2) yes
N5 C35 C41 121.9(2) yes
C36 C35 C41 117.5(2) yes
C35 C36 C37 120.8(2) yes
C35 C36 H361 119.4 no
C37 C36 H361 119.8 no
C36 C37 C38 121.8(2) yes
C36 C37 H371 118.4 no
C38 C37 H371 119.8 no
C37 C38 C39 121.7(2) yes
C37 C38 C40 117.5(2) yes
C39 C38 C40 120.8(2) yes
C38 C39 H391 110.2 no
C38 C39 H392 110.5 no
H391 C39 H392 108.4 no
C38 C39 H393 110.7 no
H391 C39 H393 108.7 no
H392 C39 H393 108.3 no
C38 C40 C41 121.8(2) yes
C38 C40 H401 119.6 no
C41 C40 H401 118.6 no
C35 C41 C40 120.6(2) yes
C35 C41 H411 119.9 no
C40 C41 H411 119.5 no
C7 C108 H1081 109.7 no
C7 C108 H1082 107.8 no
H1081 C108 H1082 109.7 no
C7 C108 H1083 109.0 no
H1081 C108 H1083 110.4 no
H1082 C108 H1083 110.1 no
P2 C113 C114 115.7(5) yes
P2 C113 C115 115.2(5) yes
C114 C113 C115 113.1(5) yes
P2 C113 H1131 103.6 no
C114 C113 H1131 102.5 no
C115 C113 H1131 104.5 no
C113 C114 H1141 108.0 no
C113 C114 H1142 109.0 no
H1141 C114 H1142 111.4 no
C113 C114 H1143 109.7 no
H1141 C114 H1143 110.4 no
H1142 C114 H1143 108.2 no
C113 C115 H1151 109.2 no
C113 C115 H1152 110.7 no
H1151 C115 H1152 108.9 no
C113 C115 H1153 109.0 no
H1151 C115 H1153 109.7 no
H1152 C115 H1153 109.4 no
C16 C118 H1181 109.9 no
C16 C118 H1182 109.0 no
H1181 C118 H1182 108.3 no
C16 C118 H1183 111.8 no
H1181 C118 H1183 108.6 no
H1182 C118 H1183 109.2 no
C22 C124 H241 109.0 no
C22 C124 H242 110.3 no
H241 C124 H242 109.5 no
C22 C124 H243 109.9 no
H241 C124 H243 108.6 no
H242 C124 H243 109.5 no

loop_
_geom_bond_atom_site_label_1
_geom_bond_atom_site_label_2
_geom_bond_distance
_geom_bond_publ_flag
Zr1 Co1 3.1734(3) yes
Zr1 P1 3.0367(6) yes
Zr1 P2 3.0644(6) yes
Zr1 P3 3.0512(6) yes
Zr1 N1 2.1359(18) yes
Zr1 N2 2.1521(18) yes
Zr1 N3 2.1336(17) yes
Zr1 N4 1.8893(17) yes
Co1 P1 2.2710(6) yes
Co1 P2 2.2611(6) yes
Co1 P3 2.2802(6) yes
Co1 N5 1.6701(18) yes
P1 N1 1.6537(18) yes
P1 C4 1.877(2) yes
P1 C7 1.865(2) yes
P2 N2 1.6458(18) yes
P2 C13 1.919(5) yes
P2 C16 1.861(2) yes
P2 N2 1.6458(18) yes
P2 C16 1.861(2) yes
P2 C113 1.829(6) yes
P3 N3 1.6525(18) yes
P3 C22 1.871(2) yes
P3 C25 1.866(2) yes
N1 C1 1.486(3) yes
N2 C10 1.487(3) yes
N3 C19 1.485(3) yes
N4 C28 1.370(3) yes
N5 C35 1.374(3) yes
C1 C2 1.518(3) yes
C1 C3 1.523(3) yes
C1 H11 0.964 no
C2 H21 0.968 no
C2 H22 0.965 no
C2 H23 0.958 no
C3 H31 0.953 no
C3 H32 0.952 no
C3 H33 0.954 no
C4 C5 1.534(3) yes
C4 C6 1.526(3) yes
C4 H41 0.959 no
C5 H51 0.967 no
C5 H52 0.960 no
C5 H53 0.968 no
C6 H61 0.956 no
C6 H62 0.965 no
C6 H63 0.957 no
C7 C8 1.475(5) yes
C7 C9 1.511(3) yes
C7 H71 0.997 no
C7 C9 1.511(3) yes
C7 C108 1.430(8) yes
C7 H72 0.980 no
C8 H81 0.947 no
C8 H82 0.942 no
C8 H83 0.948 no
C9 H91 0.957 no
C9 H92 0.949 no
C9 H93 0.947 no
C10 C11 1.523(3) yes
C10 C12 1.516(4) yes
C10 H101 0.982 no
C11 H111 0.974 no
C11 H112 0.961 no
C11 H113 0.952 no
C12 H121 0.953 no
C12 H122 0.957 no
C12 H123 0.954 no
C13 C14 1.507(7) yes
C13 C15 1.539(7) yes
C13 H131 0.985 no
C14 H141 0.980 no
C14 H142 0.979 no
C14 H143 0.957 no
C15 H151 0.964 no
C15 H152 0.969 no
C15 H153 0.944 no
C16 C17 1.499(3) yes
C16 C118 1.422(6) yes
C16 H162 0.974 no
C16 C17 1.499(3) yes
C16 C18 1.626(5) yes
C16 H161 0.962 no
C17 H171 0.942 no
C17 H172 0.955 no
C17 H173 0.945 no
C18 H181 0.949 no
C18 H182 0.956 no
C18 H183 0.966 no
C19 C20 1.525(3) yes
C19 C21 1.516(3) yes
C19 H191 0.983 no
C20 H201 0.964 no
C20 H202 0.967 no
C20 H203 0.961 no
C21 H211 0.962 no
C21 H212 0.956 no
C21 H213 0.964 no
C22 C23 1.519(3) yes
C22 C124 1.543(6) yes
C22 H221 0.973 no
C22 C23 1.519(3) yes
C22 C24 1.539(4) yes
C22 H222 0.973 no
C23 H231 0.964 no
C23 H232 0.945 no
C23 H233 0.955 no
C24 H1241 0.958 no
C24 H1242 0.935 no
C24 H1243 0.969 no
C25 C26 1.485(4) yes
C25 C27 1.516(4) yes
C25 H251 0.991 no
C26 H261 0.994 no
C26 H262 0.992 no
C26 H263 0.986 no
C27 H271 0.973 no
C27 H272 0.969 no
C27 H273 0.960 no
C28 C29 1.406(3) yes
C28 C34 1.407(3) yes
C29 C30 1.391(3) yes
C29 H291 0.946 no
C30 C31 1.386(3) yes
C30 H301 0.933 no
C31 C32 1.505(3) yes
C31 C33 1.386(3) yes
C32 H321 0.949 no
C32 H322 0.934 no
C32 H323 0.947 no
C33 C34 1.385(3) yes
C33 H331 0.955 no
C34 H341 0.934 no
C35 C36 1.402(3) yes
C35 C41 1.412(3) yes
C36 C37 1.382(3) yes
C36 H361 0.935 no
C37 C38 1.393(3) yes
C37 H371 0.930 no
C38 C39 1.503(3) yes
C38 C40 1.389(3) yes
C39 H391 0.956 no
C39 H392 0.939 no
C39 H393 0.939 no
C40 C41 1.383(3) yes
C40 H401 0.929 no
C41 H411 0.940 no
C108 H1081 0.963 no
C108 H1082 0.966 no
C108 H1083 0.961 no
C113 C114 1.539(9) yes
C113 C115 1.503(9) yes
C113 H1131 0.969 no
C114 H1141 0.980 no
C114 H1142 0.959 no
C114 H1143 0.967 no
C115 H1151 0.964 no
C115 H1152 0.962 no
C115 H1153 0.962 no
C118 H1181 0.957 no
C118 H1182 0.943 no
C118 H1183 0.957 no
C124 H241 0.966 no
C124 H242 0.952 no
C124 H243 0.968 no
